data_7106707
loop_
_publ_author_name
'Joshua Akhigbe'
'John Haskoor'
'Matthias Zeller'
'Christian Bruckner'

_publ_section_title
;
 Porpholactams and chlorolactams: Replacement of a b,b'-double bond in
 meso-tetraphenyl-porphyrin and -chlorin by a lactam moiety
;
_journal_name_full Chem.Commun.
_journal_page_first 8599
_journal_paper_doi 10.1039/c1cc12955d
_journal_volume 47
_journal_year 2011
_chemical_formula_moiety 'C43 H30 N6 O, 0.37(H2 O)'
_chemical_formula_sum 'C43 H30.74 N6 O1.37'
_chemical_formula_weight 653.34
_chemical_name_systematic
;
?
;
_space_group_IT_number 2
_symmetry_cell_setting triclinic
_symmetry_space_group_name_Hall '-P 1'
_symmetry_space_group_name_H-M 'P -1'
_atom_sites_solution_hydrogens geom
_atom_sites_solution_primary direct
_atom_sites_solution_secondary difmap
_audit_creation_method SHELXL-97
_cell_angle_alpha 76.707(4)
_cell_angle_beta 78.360(4)
_cell_angle_gamma 65.649(4)
_cell_formula_units_Z 2
_cell_length_a 11.737(4)
_cell_length_b 12.257(4)
_cell_length_c 13.154(4)
_cell_measurement_reflns_used 2668
_cell_measurement_temperature 100(2)
_cell_measurement_theta_max 29.93
_cell_measurement_theta_min 2.35
_cell_volume 1665.5(9)
_computing_cell_refinement 'Apex2 v2009.7-0'
_computing_data_collection 'Apex2 v2009.7-0 (Bruker, 2009)'
_computing_data_reduction 'Apex2 v2009.7-0'
_computing_molecular_graphics 'SHELXTL 6.14'
_computing_publication_material 'SHELXTL 6.14'
_computing_structure_refinement 'SHELXTL 6.14'
_computing_structure_solution 'SHELXTL 6.14 (Bruker, 2000-2003; Sheldrick, 2008)'
_diffrn_ambient_temperature 100(2)
_diffrn_measured_fraction_theta_full 0.994
_diffrn_measured_fraction_theta_max 0.994
_diffrn_measurement_device_type 'Bruker AXS SMART APEX CCD diffractometer'
_diffrn_measurement_method '\w scans'
_diffrn_radiation_monochromator graphite
_diffrn_radiation_source 'fine-focus sealed tube'
_diffrn_radiation_type MoK\a
_diffrn_radiation_wavelength 0.71073
_diffrn_reflns_av_R_equivalents 0.0474
_diffrn_reflns_av_sigmaI/netI 0.0781
_diffrn_reflns_limit_h_max 13
_diffrn_reflns_limit_h_min -13
_diffrn_reflns_limit_k_max 14
_diffrn_reflns_limit_k_min -14
_diffrn_reflns_limit_l_max 15
_diffrn_reflns_limit_l_min -15
_diffrn_reflns_number 12566
_diffrn_reflns_theta_full 25.03
_diffrn_reflns_theta_max 25.03
_diffrn_reflns_theta_min 1.60
_diffrn_standards_number 0
_exptl_absorpt_coefficient_mu 0.081
_exptl_absorpt_correction_T_max 0.7460
_exptl_absorpt_correction_T_min 0.5694
_exptl_absorpt_correction_type multi-scan
_exptl_absorpt_process_details 'Apex2 v2009.7-0 (Bruker, 2009)'
_exptl_crystal_colour black
_exptl_crystal_density_diffrn 1.303
_exptl_crystal_density_method 'not measured'
_exptl_crystal_description block
_exptl_crystal_F_000 683.1
_exptl_crystal_size_max 0.15
_exptl_crystal_size_mid 0.12
_exptl_crystal_size_min 0.09
_refine_diff_density_max 0.825
_refine_diff_density_min -0.402
_refine_diff_density_rms 0.094
_refine_ls_extinction_coef 0.016(3)
_refine_ls_extinction_expression Fc^*^=kFc[1+0.001xFc^2^\l^3^/sin(2\q)]^-1/4^
_refine_ls_extinction_method SHELXL
_refine_ls_goodness_of_fit_ref 1.049
_refine_ls_hydrogen_treatment mixed
_refine_ls_matrix_type full
_refine_ls_number_parameters 516
_refine_ls_number_reflns 5846
_refine_ls_number_restraints 85
_refine_ls_restrained_S_all 1.042
_refine_ls_R_factor_all 0.1432
_refine_ls_R_factor_gt 0.0861
_refine_ls_shift/su_max 0.004
_refine_ls_shift/su_mean 0.000
_refine_ls_structure_factor_coef Fsqd
_refine_ls_weighting_details 'calc w=1/[\s^2^(Fo^2^)+(0.0944P)^2^+3.7220P] where P=(Fo^2^+2Fc^2^)/3'
_refine_ls_weighting_scheme calc
_refine_ls_wR_factor_gt 0.2284
_refine_ls_wR_factor_ref 0.2608
_reflns_number_gt 3393
_reflns_number_total 5846
_reflns_threshold_expression I>2\s(I)
_cod_data_source_file c1cc12955d.txt
_cod_data_source_block 10mz481_0m
_cod_original_cell_volume 1665.6(9)
_cod_original_sg_symbol_H-M P-1
_cod_database_code 7106707

loop_
_symmetry_equiv_pos_as_xyz
'x, y, z'
'-x, -y, -z'

loop_
_atom_site_label
_atom_site_type_symbol
_atom_site_fract_x
_atom_site_fract_y
_atom_site_fract_z
_atom_site_U_iso_or_equiv
_atom_site_adp_type
_atom_site_occupancy
_atom_site_symmetry_multiplicity
_atom_site_calc_flag
_atom_site_refinement_flags
_atom_site_disorder_assembly
_atom_site_disorder_group
C1 C 0.1858(4) 0.3883(4) 0.0145(4) 0.0364(11) Uani 1 1 d D . .
C4 C 0.1760(4) 0.3457(4) -0.1356(4) 0.0366(11) Uani 1 1 d D . .
C5 C 0.1547(4) 0.2928(4) -0.2098(4) 0.0390(12) Uani 1 1 d D A .
C6 C 0.0754(4) 0.2274(4) -0.1899(3) 0.0354(11) Uani 1 1 d D . .
C7 C 0.0426(4) 0.1838(4) -0.2674(4) 0.0398(12) Uani 1 1 d D A .
H7 H 0.0784 0.1839 -0.3390 0.048 Uiso 1 1 calc R . .
C8 C -0.0487(4) 0.1422(4) -0.2200(3) 0.0359(11) Uani 1 1 d D . .
H8 H -0.0888 0.1089 -0.2532 0.043 Uiso 1 1 calc R A .
C9 C -0.0748(4) 0.1565(4) -0.1121(3) 0.0310(10) Uani 1 1 d D A .
C10 C -0.1664(4) 0.1309(4) -0.0361(4) 0.0326(11) Uani 1 1 d . . .
C11 C -0.1844(4) 0.1404(4) 0.0704(3) 0.0310(10) Uani 1 1 d D A .
C14 C -0.1673(4) 0.1757(4) 0.2225(4) 0.0355(11) Uani 1 1 d D . .
C15 C -0.1292(4) 0.2099(4) 0.3001(3) 0.0357(11) Uani 1 1 d . A .
C16 C -0.0383(4) 0.2612(4) 0.2811(4) 0.0383(11) Uani 1 1 d D . .
C17 C 0.0170(5) 0.2784(5) 0.3603(4) 0.0444(13) Uani 1 1 d D A .
H17 H -0.0043 0.2608 0.4341 0.053 Uiso 1 1 calc R . .
C18 C 0.1049(5) 0.3242(5) 0.3119(4) 0.0444(13) Uani 1 1 d D . .
H18 H 0.1575 0.3427 0.3457 0.053 Uiso 1 1 calc R A .
C19 C 0.1043(4) 0.3395(4) 0.2010(4) 0.0378(11) Uani 1 1 d D A .
C20 C 0.1808(4) 0.3852(4) 0.1223(4) 0.0362(11) Uani 1 1 d . A .
C21 C 0.2222(10) 0.2981(11) -0.3218(6) 0.043(2) Uani 0.633(5) 1 d PGD A 1
C22 C 0.3274(10) 0.2005(9) -0.3535(7) 0.071(4) Uani 0.633(5) 1 d PG A 1
H22 H 0.3575 0.1269 -0.3056 0.085 Uiso 0.633(5) 1 calc PR A 1
C23 C 0.3885(9) 0.2108(9) -0.4552(8) 0.088(5) Uani 0.633(5) 1 d PG A 1
H23 H 0.4605 0.1441 -0.4769 0.106 Uiso 0.633(5) 1 calc PR A 1
C24 C 0.3445(12) 0.3186(10) -0.5253(5) 0.078(5) Uani 0.633(5) 1 d PG A 1
H24 H 0.3862 0.3256 -0.5949 0.094 Uiso 0.633(5) 1 calc PR A 1
C25 C 0.2392(13) 0.4161(9) -0.4937(7) 0.074(5) Uani 0.633(5) 1 d PG A 1
H25 H 0.2091 0.4898 -0.5416 0.089 Uiso 0.633(5) 1 calc PR A 1
C26 C 0.1781(11) 0.4059(10) -0.3919(8) 0.057(4) Uani 0.633(5) 1 d PG A 1
H26 H 0.1061 0.4725 -0.3702 0.069 Uiso 0.633(5) 1 calc PR A 1
N5 N 0.2464(16) 0.4511(19) -0.0654(8) 0.039(4) Uani 0.633(5) 1 d PD A 1
C3B C 0.2417(19) 0.429(2) -0.1605(9) 0.036(4) Uani 0.633(5) 1 d PD A 1
N6 N 0.2835(9) 0.5367(8) -0.0492(7) 0.074(2) Uani 0.633(5) 1 d PD A 1
H6A H 0.278(8) 0.589(5) -0.107(3) 0.088 Uiso 0.633(5) 1 d PD A 1
H6B H 0.227(7) 0.575(5) -0.001(5) 0.088 Uiso 0.633(5) 1 d PD A 1
O1 O 0.2869(8) 0.4713(7) -0.2401(6) 0.084(2) Uani 0.633(5) 1 d PD A 1
C2 C 0.269(4) 0.431(5) -0.0634(15) 0.039(4) Uani 0.367(5) 1 d PD A 2
H2 H 0.3204 0.4695 -0.0518 0.047 Uiso 0.367(5) 1 calc PR A 2
C3 C 0.261(4) 0.408(4) -0.1567(13) 0.036(4) Uani 0.367(5) 1 d PD A 2
H3 H 0.3028 0.4279 -0.2234 0.043 Uiso 0.367(5) 1 calc PR A 2
N7 N -0.271(4) 0.135(4) 0.2395(18) 0.036(4) Uani 0.367(5) 1 d PD A 1
C12B C -0.271(2) 0.0991(19) 0.149(2) 0.0368(11) Uani 0.367(5) 1 d PD A 1
O2 O -0.3409(13) 0.0514(13) 0.1465(10) 0.084(2) Uani 0.367(5) 1 d PD A 1
N8 N -0.3320(16) 0.1146(14) 0.3321(12) 0.074(2) Uani 0.367(5) 1 d PD A 1
H8A H -0.408(5) 0.120(12) 0.326(6) 0.088 Uiso 0.367(5) 1 d PD A 1
H8B H -0.296(8) 0.038(5) 0.363(7) 0.088 Uiso 0.367(5) 1 d PD A 1
C13 C -0.252(3) 0.113(3) 0.2434(11) 0.036(4) Uani 0.633(5) 1 d PD A 2
H13 H -0.2887 0.0865 0.3104 0.043 Uiso 0.633(5) 1 calc PR A 2
C12 C -0.2685(13) 0.1001(12) 0.1484(13) 0.0368(11) Uani 0.633(5) 1 d PD A 2
H12 H -0.3260 0.0694 0.1362 0.044 Uiso 0.633(5) 1 calc PR A 2
C21B C 0.2072(19) 0.324(2) -0.3193(11) 0.043(2) Uani 0.367(5) 1 d PGD A 2
C22B C 0.3345(18) 0.2613(16) -0.3488(11) 0.063(7) Uani 0.367(5) 1 d PG A 2
H22B H 0.3846 0.1995 -0.2994 0.075 Uiso 0.367(5) 1 calc PR A 2
C23B C 0.3885(14) 0.2888(18) -0.4505(13) 0.085(9) Uani 0.367(5) 1 d PG A 2
H23B H 0.4755 0.2458 -0.4707 0.103 Uiso 0.367(5) 1 calc PR A 2
C24B C 0.315(2) 0.3792(19) -0.5228(9) 0.082(11) Uani 0.367(5) 1 d PG A 2
H24B H 0.3521 0.3980 -0.5923 0.098 Uiso 0.367(5) 1 calc PR A 2
C25B C 0.188(2) 0.4422(18) -0.4933(16) 0.085(10) Uani 0.367(5) 1 d PG A 2
H25B H 0.1377 0.5040 -0.5427 0.102 Uiso 0.367(5) 1 calc PR A 2
C26B C 0.1338(15) 0.415(2) -0.3916(18) 0.062(7) Uani 0.367(5) 1 d PG A 2
H26B H 0.0468 0.4578 -0.3715 0.075 Uiso 0.367(5) 1 calc PR A 2
O3 O 0.4528(19) 0.0620(18) 0.3914(9) 0.190(12) Uani 0.367(5) 1 d PD A 2
H3A H 0.5017 0.0214 0.4384 0.285 Uiso 0.184(2) 1 d PRD A 2
H3B H 0.3796 0.0732 0.4230 0.285 Uiso 0.367(5) 1 d PRD A 2
H3C H 0.4642 0.0212 0.3445 0.285 Uiso 0.184(2) 1 d PRD A 2
C27 C -0.2576(4) 0.0942(4) -0.0728(3) 0.0305(10) Uani 1 1 d . A .
C28 C -0.2196(5) -0.0159(4) -0.1062(4) 0.0420(12) Uani 1 1 d . . .
H28 H -0.1338 -0.0701 -0.1085 0.050 Uiso 1 1 calc R A .
C29 C -0.3084(5) -0.0468(5) -0.1364(4) 0.0458(13) Uani 1 1 d . A .
H29 H -0.2827 -0.1221 -0.1598 0.055 Uiso 1 1 calc R . .
C30 C -0.4332(5) 0.0314(5) -0.1325(4) 0.0444(13) Uani 1 1 d . . .
H30 H -0.4936 0.0092 -0.1517 0.053 Uiso 1 1 calc R A .
C31 C -0.4703(5) 0.1419(5) -0.1005(4) 0.0426(12) Uani 1 1 d . A .
H31 H -0.5560 0.1964 -0.0987 0.051 Uiso 1 1 calc R . .
C32 C -0.3832(4) 0.1733(4) -0.0711(3) 0.0369(11) Uani 1 1 d . . .
H32 H -0.4092 0.2496 -0.0495 0.044 Uiso 1 1 calc R A .
C33 C -0.1906(5) 0.1952(5) 0.4103(4) 0.0414(12) Uani 1 1 d . . .
C34 C -0.1656(6) 0.0831(5) 0.4733(4) 0.0550(15) Uani 1 1 d . A .
H34 H -0.1090 0.0119 0.4458 0.066 Uiso 1 1 calc R . .
C35 C -0.2221(6) 0.0734(6) 0.5755(5) 0.0670(18) Uani 1 1 d . . .
H35 H -0.2052 -0.0045 0.6176 0.080 Uiso 1 1 calc R A .
C36 C -0.3017(6) 0.1740(6) 0.6170(4) 0.0632(17) Uani 1 1 d . A .
H36 H -0.3377 0.1666 0.6885 0.076 Uiso 1 1 calc R . .
C37 C -0.3302(6) 0.2873(6) 0.5547(4) 0.0599(16) Uani 1 1 d . . .
H37 H -0.3887 0.3577 0.5823 0.072 Uiso 1 1 calc R A .
C38 C -0.2731(5) 0.2976(5) 0.4521(4) 0.0496(14) Uani 1 1 d . A .
H38 H -0.2907 0.3756 0.4100 0.059 Uiso 1 1 calc R . .
C39 C 0.2686(4) 0.4265(4) 0.1574(4) 0.0355(11) Uani 1 1 d . . .
C40 C 0.2227(5) 0.5311(4) 0.2023(4) 0.0403(12) Uani 1 1 d . A .
H40 H 0.1345 0.5760 0.2140 0.048 Uiso 1 1 calc R . .
C41 C 0.3065(5) 0.5697(4) 0.2302(4) 0.0419(12) Uani 1 1 d . . .
H41 H 0.2751 0.6419 0.2598 0.050 Uiso 1 1 calc R A .
C42 C 0.4339(5) 0.5049(5) 0.2155(4) 0.0499(14) Uani 1 1 d . A .
H42 H 0.4905 0.5320 0.2345 0.060 Uiso 1 1 calc R . .
C43 C 0.4796(5) 0.3989(5) 0.1723(5) 0.0578(15) Uani 1 1 d . . .
H43 H 0.5677 0.3528 0.1630 0.069 Uiso 1 1 calc R A .
C44 C 0.3972(5) 0.3607(5) 0.1431(4) 0.0475(13) Uani 1 1 d . A .
H44 H 0.4290 0.2887 0.1131 0.057 Uiso 1 1 calc R . .
N1 N 0.1354(4) 0.3311(3) -0.0302(3) 0.0356(9) Uani 1 1 d . A .
N2 N 0.0057(3) 0.2061(3) -0.0967(3) 0.0318(9) Uani 1 1 d . A .
H2A H 0.0111 0.2216 -0.0362 0.038 Uiso 1 1 calc R . .
N3 N -0.1219(3) 0.1849(3) 0.1175(3) 0.0319(9) Uani 1 1 d . A .
N4 N 0.0183(4) 0.2977(3) 0.1863(3) 0.0372(10) Uani 1 1 d . A .
H4 H 0.0020 0.2948 0.1248 0.045 Uiso 1 1 calc R . .

loop_
_atom_site_aniso_label
_atom_site_aniso_U_11
_atom_site_aniso_U_22
_atom_site_aniso_U_33
_atom_site_aniso_U_23
_atom_site_aniso_U_13
_atom_site_aniso_U_12
C1 0.042(3) 0.027(2) 0.042(3) 0.000(2) -0.007(2) -0.018(2)
C4 0.040(3) 0.040(3) 0.032(3) 0.008(2) -0.012(2) -0.021(2)
C5 0.033(2) 0.045(3) 0.036(3) 0.007(2) -0.009(2) -0.017(2)
C6 0.032(2) 0.041(3) 0.033(3) 0.006(2) -0.010(2) -0.017(2)
C7 0.044(3) 0.043(3) 0.032(3) -0.004(2) -0.005(2) -0.018(2)
C8 0.038(3) 0.039(3) 0.037(3) -0.003(2) -0.006(2) -0.021(2)
C9 0.032(2) 0.030(2) 0.032(2) 0.0037(19) -0.0079(19) -0.016(2)
C10 0.032(2) 0.026(2) 0.040(3) 0.002(2) -0.012(2) -0.012(2)
C11 0.034(2) 0.031(2) 0.032(3) -0.0014(19) -0.015(2) -0.013(2)
C14 0.037(3) 0.034(3) 0.035(3) 0.000(2) -0.001(2) -0.018(2)
C15 0.047(3) 0.040(3) 0.027(2) -0.006(2) -0.001(2) -0.024(2)
C16 0.048(3) 0.039(3) 0.032(3) -0.004(2) -0.001(2) -0.023(2)
C17 0.061(3) 0.056(3) 0.032(3) -0.012(2) -0.003(2) -0.038(3)
C18 0.061(3) 0.049(3) 0.038(3) -0.012(2) -0.003(2) -0.034(3)
C19 0.044(3) 0.037(3) 0.040(3) -0.009(2) -0.003(2) -0.024(2)
C20 0.044(3) 0.029(2) 0.040(3) -0.006(2) -0.006(2) -0.018(2)
C21 0.045(4) 0.063(7) 0.034(3) 0.000(3) -0.009(2) -0.036(4)
C22 0.046(6) 0.102(11) 0.048(7) 0.010(7) -0.002(5) -0.025(7)
C23 0.052(7) 0.145(14) 0.056(8) -0.007(9) 0.001(5) -0.036(8)
C24 0.097(10) 0.142(16) 0.030(6) 0.008(7) -0.003(6) -0.095(11)
C25 0.149(17) 0.070(9) 0.027(8) -0.003(7) -0.009(8) -0.068(10)
C26 0.102(10) 0.047(7) 0.025(6) 0.010(5) -0.002(6) -0.041(7)
N5 0.043(8) 0.031(8) 0.046(3) 0.008(3) -0.017(3) -0.018(8)
C3B 0.038(7) 0.037(9) 0.033(3) 0.019(3) -0.012(3) -0.023(8)
N6 0.097(6) 0.082(6) 0.059(5) 0.008(4) -0.012(4) -0.061(5)
O1 0.104(5) 0.114(6) 0.063(4) 0.012(4) -0.025(4) -0.077(5)
C2 0.043(8) 0.031(8) 0.046(3) 0.008(3) -0.017(3) -0.018(8)
C3 0.038(7) 0.037(9) 0.033(3) 0.019(3) -0.012(3) -0.023(8)
N7 0.037(8) 0.037(11) 0.032(3) 0.001(4) -0.006(3) -0.017(9)
C12B 0.044(3) 0.044(3) 0.034(3) 0.000(2) -0.008(2) -0.029(2)
O2 0.104(5) 0.114(6) 0.063(4) 0.012(4) -0.025(4) -0.077(5)
N8 0.097(6) 0.082(6) 0.059(5) 0.008(4) -0.012(4) -0.061(5)
C13 0.037(8) 0.037(11) 0.032(3) 0.001(4) -0.006(3) -0.017(9)
C12 0.044(3) 0.044(3) 0.034(3) 0.000(2) -0.008(2) -0.029(2)
C21B 0.045(4) 0.063(7) 0.034(3) 0.000(3) -0.009(2) -0.036(4)
C22B 0.041(10) 0.12(2) 0.032(9) 0.003(10) -0.006(7) -0.038(13)
C23B 0.048(11) 0.18(3) 0.042(12) -0.004(14) -0.014(9) -0.059(16)
C24B 0.13(3) 0.13(3) 0.038(13) -0.035(14) 0.027(14) -0.10(2)
C25B 0.14(3) 0.10(2) 0.039(14) 0.021(13) -0.002(12) -0.10(2)
C26B 0.080(15) 0.069(15) 0.064(15) -0.004(12) -0.030(12) -0.048(13)
O3 0.155(18) 0.30(3) 0.22(2) -0.16(2) 0.031(16) -0.15(2)
C27 0.035(2) 0.035(3) 0.024(2) 0.0044(19) -0.0056(19) -0.020(2)
C28 0.040(3) 0.035(3) 0.055(3) 0.002(2) -0.020(2) -0.017(2)
C29 0.061(3) 0.039(3) 0.049(3) 0.002(2) -0.020(3) -0.030(3)
C30 0.047(3) 0.061(4) 0.037(3) 0.010(2) -0.014(2) -0.037(3)
C31 0.036(3) 0.056(3) 0.034(3) 0.002(2) -0.009(2) -0.020(3)
C32 0.037(3) 0.043(3) 0.031(3) -0.003(2) -0.006(2) -0.016(2)
C33 0.049(3) 0.048(3) 0.034(3) -0.008(2) -0.004(2) -0.025(3)
C34 0.074(4) 0.048(3) 0.039(3) -0.002(3) 0.003(3) -0.026(3)
C35 0.090(5) 0.057(4) 0.047(4) 0.003(3) 0.007(3) -0.033(4)
C36 0.084(4) 0.077(5) 0.034(3) -0.007(3) 0.008(3) -0.044(4)
C37 0.082(4) 0.061(4) 0.041(3) -0.018(3) 0.006(3) -0.033(3)
C38 0.069(4) 0.050(3) 0.035(3) -0.005(2) -0.001(3) -0.031(3)
C39 0.042(3) 0.034(3) 0.037(3) -0.003(2) -0.004(2) -0.023(2)
C40 0.045(3) 0.036(3) 0.042(3) -0.003(2) -0.010(2) -0.017(2)
C41 0.051(3) 0.032(3) 0.050(3) -0.008(2) -0.008(2) -0.022(2)
C42 0.051(3) 0.052(3) 0.058(4) -0.011(3) -0.006(3) -0.030(3)
C43 0.038(3) 0.057(4) 0.083(4) -0.023(3) -0.004(3) -0.019(3)
C44 0.043(3) 0.042(3) 0.064(4) -0.020(3) -0.007(3) -0.016(2)
N1 0.038(2) 0.032(2) 0.038(2) -0.0001(17) -0.0065(17) -0.0162(18)
N2 0.034(2) 0.037(2) 0.029(2) 0.0011(16) -0.0100(16) -0.0194(18)
N3 0.036(2) 0.033(2) 0.031(2) -0.0042(16) -0.0061(16) -0.0165(18)
N4 0.048(2) 0.041(2) 0.034(2) -0.0062(18) -0.0045(18) -0.028(2)

loop_
_atom_type_symbol
_atom_type_description
_atom_type_scat_dispersion_real
_atom_type_scat_dispersion_imag
_atom_type_scat_source
C C 0.0033 0.0016 'International Tables Vol C Tables 4.2.6.8 and 6.1.1.4'
H H 0.0000 0.0000 'International Tables Vol C Tables 4.2.6.8 and 6.1.1.4'
N N 0.0061 0.0033 'International Tables Vol C Tables 4.2.6.8 and 6.1.1.4'
O O 0.0106 0.0060 'International Tables Vol C Tables 4.2.6.8 and 6.1.1.4'

loop_
_geom_angle_atom_site_label_1
_geom_angle_atom_site_label_2
_geom_angle_atom_site_label_3
_geom_angle
_geom_angle_site_symmetry_1
_geom_angle_site_symmetry_3
_geom_angle_publ_flag
N1 C1 C20 126.4(4) . . ?
N1 C1 N5 109.2(5) . . ?
C20 C1 N5 124.4(5) . . ?
N1 C1 C2 109.7(7) . . ?
C20 C1 C2 122.7(8) . . ?
N1 C4 C5 125.7(4) . . ?
N1 C4 C3 109.6(7) . . ?
C5 C4 C3 124.1(8) . . ?
N1 C4 C3B 109.6(6) . . ?
C5 C4 C3B 124.7(6) . . ?
C4 C5 C6 125.2(4) . . ?
C4 C5 C21B 115.1(9) . . ?
C6 C5 C21B 119.2(9) . . ?
C4 C5 C21 121.1(6) . . ?
C6 C5 C21 113.7(6) . . ?
N2 C6 C5 126.5(4) . . ?
N2 C6 C7 107.5(4) . . ?
C5 C6 C7 125.6(4) . . ?
C8 C7 C6 107.4(4) . . ?
C8 C7 H7 126.3 . . ?
C6 C7 H7 126.3 . . ?
C7 C8 C9 108.9(4) . . ?
C7 C8 H8 125.6 . . ?
C9 C8 H8 125.6 . . ?
N2 C9 C10 125.6(4) . . ?
N2 C9 C8 106.5(3) . . ?
C10 C9 C8 127.9(4) . . ?
C9 C10 C11 125.9(4) . . ?
C9 C10 C27 117.2(4) . . ?
C11 C10 C27 116.8(4) . . ?
N3 C11 C10 126.2(4) . . ?
N3 C11 C12 109.2(7) . . ?
C10 C11 C12 124.5(7) . . ?
N3 C11 C12B 110.1(12) . . ?
C10 C11 C12B 123.6(12) . . ?
N3 C14 C15 126.2(4) . . ?
N3 C14 C13 109.3(7) . . ?
C15 C14 C13 124.2(7) . . ?
N3 C14 N7 109.0(10) . . ?
C15 C14 N7 124.6(10) . . ?
C14 C15 C16 124.4(4) . . ?
C14 C15 C33 118.9(4) . . ?
C16 C15 C33 116.7(4) . . ?
N4 C16 C15 127.5(4) . . ?
N4 C16 C17 107.2(4) . . ?
C15 C16 C17 125.2(4) . . ?
C18 C17 C16 108.1(4) . . ?
C18 C17 H17 125.9 . . ?
C16 C17 H17 125.9 . . ?
C17 C18 C19 107.6(4) . . ?
C17 C18 H18 126.2 . . ?
C19 C18 H18 126.2 . . ?
N4 C19 C20 126.7(4) . . ?
N4 C19 C18 107.1(4) . . ?
C20 C19 C18 126.1(4) . . ?
C1 C20 C19 124.4(4) . . ?
C1 C20 C39 118.3(4) . . ?
C19 C20 C39 117.2(4) . . ?
C22 C21 C26 120.0 . . ?
C22 C21 C5 121.9(8) . . ?
C26 C21 C5 118.0(7) . . ?
C21 C22 C23 120.0 . . ?
C21 C22 H22 120.0 . . ?
C23 C22 H22 120.0 . . ?
C24 C23 C22 120.0 . . ?
C24 C23 H23 120.0 . . ?
C22 C23 H23 120.0 . . ?
C23 C24 C25 120.0 . . ?
C23 C24 H24 120.0 . . ?
C25 C24 H24 120.0 . . ?
C24 C25 C26 120.0 . . ?
C24 C25 H25 120.0 . . ?
C26 C25 H25 120.0 . . ?
C25 C26 C21 120.0 . . ?
C25 C26 H26 120.0 . . ?
C21 C26 H26 120.0 . . ?
C3B N5 N6 125.5(11) . . ?
C3B N5 C1 109.9(8) . . ?
N6 N5 C1 123.6(8) . . ?
O1 C3B N5 122.8(11) . . ?
O1 C3B C4 133.1(10) . . ?
N5 C3B C4 104.1(8) . . ?
N5 N6 H6A 108(4) . . ?
N5 N6 H6B 107(4) . . ?
H6A N6 H6B 107(3) . . ?
C3 C2 C1 106.8(10) . . ?
C3 C2 H2 126.6 . . ?
C1 C2 H2 126.6 . . ?
C2 C3 C4 107.0(10) . . ?
C2 C3 H3 126.5 . . ?
C4 C3 H3 126.5 . . ?
N8 N7 C12B 128(2) . . ?
N8 N7 C14 123.5(19) . . ?
C12B N7 C14 107.0(19) . . ?
O2 C12B N7 119(3) . . ?
O2 C12B C11 135(2) . . ?
N7 C12B C11 105.9(18) . . ?
N7 N8 H8A 111(5) . . ?
N7 N8 H8B 111(5) . . ?
H8A N8 H8B 103(3) . . ?
C12 C13 C14 106.5(10) . . ?
C12 C13 H13 126.8 . . ?
C14 C13 H13 126.8 . . ?
C13 C12 C11 107.7(10) . . ?
C13 C12 H12 126.1 . . ?
C11 C12 H12 126.1 . . ?
C22B C21B C26B 120.0 . . ?
C22B C21B C5 117.9(15) . . ?
C26B C21B C5 122.1(15) . . ?
C21B C22B C23B 120.0 . . ?
C21B C22B H22B 120.0 . . ?
C23B C22B H22B 120.0 . . ?
C24B C23B C22B 120.0 . . ?
C24B C23B H23B 120.0 . . ?
C22B C23B H23B 120.0 . . ?
C23B C24B C25B 120.0 . . ?
C23B C24B H24B 120.0 . . ?
C25B C24B H24B 120.0 . . ?
C24B C25B C26B 120.0 . . ?
C24B C25B H25B 120.0 . . ?
C26B C25B H25B 120.0 . . ?
C25B C26B C21B 120.0 . . ?
C25B C26B H26B 120.0 . . ?
C21B C26B H26B 120.0 . . ?
H3A O3 H3B 104.7 . . ?
H3A O3 H3C 111.1 . . ?
H3B O3 H3C 106.7 . . ?
C28 C27 C32 119.6(4) . . ?
C28 C27 C10 121.8(4) . . ?
C32 C27 C10 118.6(4) . . ?
C27 C28 C29 119.5(5) . . ?
C27 C28 H28 120.3 . . ?
C29 C28 H28 120.3 . . ?
C30 C29 C28 120.4(5) . . ?
C30 C29 H29 119.8 . . ?
C28 C29 H29 119.8 . . ?
C29 C30 C31 119.8(5) . . ?
C29 C30 H30 120.1 . . ?
C31 C30 H30 120.1 . . ?
C32 C31 C30 120.1(5) . . ?
C32 C31 H31 120.0 . . ?
C30 C31 H31 120.0 . . ?
C31 C32 C27 120.6(5) . . ?
C31 C32 H32 119.7 . . ?
C27 C32 H32 119.7 . . ?
C34 C33 C38 118.7(5) . . ?
C34 C33 C15 122.3(5) . . ?
C38 C33 C15 119.0(4) . . ?
C35 C34 C33 120.6(6) . . ?
C35 C34 H34 119.7 . . ?
C33 C34 H34 119.7 . . ?
C36 C35 C34 120.7(6) . . ?
C36 C35 H35 119.6 . . ?
C34 C35 H35 119.6 . . ?
C35 C36 C37 119.7(5) . . ?
C35 C36 H36 120.1 . . ?
C37 C36 H36 120.1 . . ?
C38 C37 C36 119.7(6) . . ?
C38 C37 H37 120.1 . . ?
C36 C37 H37 120.1 . . ?
C37 C38 C33 120.5(5) . . ?
C37 C38 H38 119.7 . . ?
C33 C38 H38 119.7 . . ?
C44 C39 C40 119.4(4) . . ?
C44 C39 C20 119.6(4) . . ?
C40 C39 C20 121.0(4) . . ?
C41 C40 C39 119.7(5) . . ?
C41 C40 H40 120.2 . . ?
C39 C40 H40 120.2 . . ?
C42 C41 C40 120.8(5) . . ?
C42 C41 H41 119.6 . . ?
C40 C41 H41 119.6 . . ?
C41 C42 C43 119.4(5) . . ?
C41 C42 H42 120.3 . . ?
C43 C42 H42 120.3 . . ?
C44 C43 C42 120.2(5) . . ?
C44 C43 H43 119.9 . . ?
C42 C43 H43 119.9 . . ?
C43 C44 C39 120.4(5) . . ?
C43 C44 H44 119.8 . . ?
C39 C44 H44 119.8 . . ?
C1 N1 C4 106.7(4) . . ?
C6 N2 C9 109.5(4) . . ?
C6 N2 H2A 125.2 . . ?
C9 N2 H2A 125.2 . . ?
C14 N3 C11 106.7(4) . . ?
C16 N4 C19 109.8(4) . . ?
C16 N4 H4 125.1 . . ?
C19 N4 H4 125.1 . . ?

loop_
_geom_bond_atom_site_label_1
_geom_bond_atom_site_label_2
_geom_bond_distance
_geom_bond_site_symmetry_2
_geom_bond_publ_flag
C1 N1 1.362(6) . ?
C1 C20 1.400(7) . ?
C1 N5 1.408(12) . ?
C1 C2 1.435(16) . ?
C4 N1 1.368(6) . ?
C4 C5 1.399(7) . ?
C4 C3 1.432(16) . ?
C4 C3B 1.467(14) . ?
C5 C6 1.414(6) . ?
C5 C21B 1.479(12) . ?
C5 C21 1.526(8) . ?
C6 N2 1.365(6) . ?
C6 C7 1.433(6) . ?
C7 C8 1.353(6) . ?
C7 H7 0.9500 . ?
C8 C9 1.426(6) . ?
C8 H8 0.9500 . ?
C9 N2 1.382(5) . ?
C9 C10 1.398(6) . ?
C10 C11 1.399(6) . ?
C10 C27 1.512(6) . ?
C11 N3 1.375(5) . ?
C11 C12 1.425(16) . ?
C11 C12B 1.45(3) . ?
C14 N3 1.373(6) . ?
C14 C15 1.397(6) . ?
C14 C13 1.437(15) . ?
C14 N7 1.46(3) . ?
C15 C16 1.404(6) . ?
C15 C33 1.490(6) . ?
C16 N4 1.359(6) . ?
C16 C17 1.427(6) . ?
C17 C18 1.353(6) . ?
C17 H17 0.9500 . ?
C18 C19 1.429(6) . ?
C18 H18 0.9500 . ?
C19 N4 1.367(6) . ?
C19 C20 1.402(6) . ?
C20 C39 1.503(6) . ?
C21 C22 1.3900 . ?
C21 C26 1.3900 . ?
C22 C23 1.3900 . ?
C22 H22 0.9500 . ?
C23 C24 1.3900 . ?
C23 H23 0.9500 . ?
C24 C25 1.3900 . ?
C24 H24 0.9500 . ?
C25 C26 1.3900 . ?
C25 H25 0.9500 . ?
C26 H26 0.9500 . ?
N5 C3B 1.353(13) . ?
N5 N6 1.361(14) . ?
C3B O1 1.182(13) . ?
N6 H6A 0.87(2) . ?
N6 H6B 0.88(2) . ?
C2 C3 1.358(16) . ?
C2 H2 0.9500 . ?
C3 H3 0.9500 . ?
N7 N8 1.31(3) . ?
N7 C12B 1.37(3) . ?
C12B O2 1.19(3) . ?
N8 H8A 0.89(2) . ?
N8 H8B 0.89(2) . ?
C13 C12 1.357(16) . ?
C13 H13 0.9500 . ?
C12 H12 0.9500 . ?
C21B C22B 1.3900 . ?
C21B C26B 1.3900 . ?
C22B C23B 1.3900 . ?
C22B H22B 0.9500 . ?
C23B C24B 1.3900 . ?
C23B H23B 0.9500 . ?
C24B C25B 1.3900 . ?
C24B H24B 0.9500 . ?
C25B C26B 1.3900 . ?
C25B H25B 0.9500 . ?
C26B H26B 0.9500 . ?
O3 H3A 0.8524 . ?
O3 H3B 0.8454 . ?
O3 H3C 0.8376 . ?
C27 C28 1.381(6) . ?
C27 C32 1.390(6) . ?
C28 C29 1.397(7) . ?
C28 H28 0.9500 . ?
C29 C30 1.379(7) . ?
C29 H29 0.9500 . ?
C30 C31 1.380(7) . ?
C30 H30 0.9500 . ?
C31 C32 1.375(7) . ?
C31 H31 0.9500 . ?
C32 H32 0.9500 . ?
C33 C34 1.380(7) . ?
C33 C38 1.384(7) . ?
C34 C35 1.376(8) . ?
C34 H34 0.9500 . ?
C35 C36 1.358(8) . ?
C35 H35 0.9500 . ?
C36 C37 1.385(8) . ?
C36 H36 0.9500 . ?
C37 C38 1.382(7) . ?
C37 H37 0.9500 . ?
C38 H38 0.9500 . ?
C39 C44 1.384(7) . ?
C39 C40 1.391(7) . ?
C40 C41 1.391(7) . ?
C40 H40 0.9500 . ?
C41 C42 1.371(7) . ?
C41 H41 0.9500 . ?
C42 C43 1.392(7) . ?
C42 H42 0.9500 . ?
C43 C44 1.382(7) . ?
C43 H43 0.9500 . ?
C44 H44 0.9500 . ?
N2 H2A 0.8800 . ?
N4 H4 0.8800 . ?

loop_
_geom_hbond_atom_site_label_D
_geom_hbond_atom_site_label_H
_geom_hbond_atom_site_label_A
_geom_hbond_distance_DH
_geom_hbond_distance_HA
_geom_hbond_distance_DA
_geom_hbond_angle_DHA
_geom_hbond_site_symmetry_A
N4 H4 N3 0.88 2.38 2.914(5) 119.3 .
N4 H4 N1 0.88 2.38 2.919(5) 119.5 .
N2 H2A N3 0.88 2.37 2.921(5) 120.9 .
N2 H2A N1 0.88 2.38 2.918(5) 120.0 .
O3 H3A O3 0.85 2.31 3.10(2) 154.4 2_656

loop_
_geom_torsion_atom_site_label_1
_geom_torsion_atom_site_label_2
_geom_torsion_atom_site_label_3
_geom_torsion_atom_site_label_4
_geom_torsion
_geom_torsion_site_symmetry_1
_geom_torsion_site_symmetry_2
_geom_torsion_site_symmetry_3
_geom_torsion_site_symmetry_4
_geom_torsion_publ_flag
N1 C4 C5 C6 7.9(8) . . . . ?
C3 C4 C5 C6 178(2) . . . . ?
C3B C4 C5 C6 -169.6(12) . . . . ?
N1 C4 C5 C21B 179.2(11) . . . . ?
C3 C4 C5 C21B -11(3) . . . . ?
C3B C4 C5 C21B 1.7(16) . . . . ?
N1 C4 C5 C21 -169.8(7) . . . . ?
C3 C4 C5 C21 0(3) . . . . ?
C3B C4 C5 C21 12.7(14) . . . . ?
C4 C5 C6 N2 0.8(8) . . . . ?
C21B C5 C6 N2 -170.1(11) . . . . ?
C21 C5 C6 N2 178.7(6) . . . . ?
C4 C5 C6 C7 173.2(5) . . . . ?
C21B C5 C6 C7 2.2(13) . . . . ?
C21 C5 C6 C7 -9.0(8) . . . . ?
N2 C6 C7 C8 2.4(5) . . . . ?
C5 C6 C7 C8 -171.2(5) . . . . ?
C6 C7 C8 C9 -0.8(5) . . . . ?
C7 C8 C9 N2 -1.0(5) . . . . ?
C7 C8 C9 C10 176.7(4) . . . . ?
N2 C9 C10 C11 -6.3(7) . . . . ?
C8 C9 C10 C11 176.5(4) . . . . ?
N2 C9 C10 C27 171.1(4) . . . . ?
C8 C9 C10 C27 -6.1(7) . . . . ?
C9 C10 C11 N3 5.1(7) . . . . ?
C27 C10 C11 N3 -172.3(4) . . . . ?
C9 C10 C11 C12 -172.2(8) . . . . ?
C27 C10 C11 C12 10.3(9) . . . . ?
C9 C10 C11 C12B -172.5(9) . . . . ?
C27 C10 C11 C12B 10.1(10) . . . . ?
N3 C14 C15 C16 0.8(8) . . . . ?
C13 C14 C15 C16 174.1(18) . . . . ?
N7 C14 C15 C16 -173(3) . . . . ?
N3 C14 C15 C33 179.0(4) . . . . ?
C13 C14 C15 C33 -7.7(18) . . . . ?
N7 C14 C15 C33 5(3) . . . . ?
C14 C15 C16 N4 7.3(8) . . . . ?
C33 C15 C16 N4 -170.9(5) . . . . ?
C14 C15 C16 C17 -169.1(5) . . . . ?
C33 C15 C16 C17 12.7(7) . . . . ?
N4 C16 C17 C18 -0.1(6) . . . . ?
C15 C16 C17 C18 176.9(5) . . . . ?
C16 C17 C18 C19 1.5(6) . . . . ?
C17 C18 C19 N4 -2.3(6) . . . . ?
C17 C18 C19 C20 179.7(5) . . . . ?
N1 C1 C20 C19 -11.5(8) . . . . ?
N5 C1 C20 C19 169.3(11) . . . . ?
C2 C1 C20 C19 -177(3) . . . . ?
N1 C1 C20 C39 164.6(4) . . . . ?
N5 C1 C20 C39 -14.6(12) . . . . ?
C2 C1 C20 C39 -1(3) . . . . ?
N4 C19 C20 C1 -4.0(8) . . . . ?
C18 C19 C20 C1 173.7(5) . . . . ?
N4 C19 C20 C39 179.9(4) . . . . ?
C18 C19 C20 C39 -2.4(7) . . . . ?
C4 C5 C21 C22 99.9(8) . . . . ?
C6 C5 C21 C22 -78.1(9) . . . . ?
C21B C5 C21 C22 161(7) . . . . ?
C4 C5 C21 C26 -77.9(8) . . . . ?
C6 C5 C21 C26 104.1(6) . . . . ?
C21B C5 C21 C26 -17(6) . . . . ?
C26 C21 C22 C23 0.0 . . . . ?
C5 C21 C22 C23 -177.7(9) . . . . ?
C21 C22 C23 C24 0.0 . . . . ?
C22 C23 C24 C25 0.0 . . . . ?
C23 C24 C25 C26 0.0 . . . . ?
C24 C25 C26 C21 0.0 . . . . ?
C22 C21 C26 C25 0.0 . . . . ?
C5 C21 C26 C25 177.8(9) . . . . ?
N1 C1 N5 C3B -3.4(17) . . . . ?
C20 C1 N5 C3B 175.8(12) . . . . ?
C2 C1 N5 C3B 91(5) . . . . ?
N1 C1 N5 N6 166.0(15) . . . . ?
C20 C1 N5 N6 -15(2) . . . . ?
C2 C1 N5 N6 -99(5) . . . . ?
N6 N5 C3B O1 11(3) . . . . ?
C1 N5 C3B O1 -179(2) . . . . ?
N6 N5 C3B C4 -170.4(18) . . . . ?
C1 N5 C3B C4 -1.3(19) . . . . ?
N1 C4 C3B O1 -177(2) . . . . ?
C5 C4 C3B O1 1(3) . . . . ?
C3 C4 C3B O1 92(6) . . . . ?
N1 C4 C3B N5 5.5(16) . . . . ?
C5 C4 C3B N5 -176.6(11) . . . . ?
C3 C4 C3B N5 -86(5) . . . . ?
N1 C1 C2 C3 5(4) . . . . ?
C20 C1 C2 C3 173(2) . . . . ?
N5 C1 C2 C3 -85(5) . . . . ?
C1 C2 C3 C4 -2(5) . . . . ?
N1 C4 C3 C2 -1(4) . . . . ?
C5 C4 C3 C2 -172(3) . . . . ?
C3B C4 C3 C2 91(6) . . . . ?
N3 C14 N7 N8 178(3) . . . . ?
C15 C14 N7 N8 -7(6) . . . . ?
C13 C14 N7 N8 85(8) . . . . ?
N3 C14 N7 C12B 11(3) . . . . ?
C15 C14 N7 C12B -174.4(15) . . . . ?
C13 C14 N7 C12B -83(9) . . . . ?
N8 N7 C12B O2 6(5) . . . . ?
C14 N7 C12B O2 173(2) . . . . ?
N8 N7 C12B C11 -178(4) . . . . ?
C14 N7 C12B C11 -11(3) . . . . ?
N3 C11 C12B O2 -177.2(15) . . . . ?
C10 C11 C12B O2 1(2) . . . . ?
C12 C11 C12B O2 -166(80) . . . . ?
N3 C11 C12B N7 8(2) . . . . ?
C10 C11 C12B N7 -174(2) . . . . ?
C12 C11 C12B N7 19(78) . . . . ?
N3 C14 C13 C12 -8(2) . . . . ?
C15 C14 C13 C12 178.0(11) . . . . ?
N7 C14 C13 C12 82(8) . . . . ?
C14 C13 C12 C11 7(2) . . . . ?
N3 C11 C12 C13 -3.6(16) . . . . ?
C10 C11 C12 C13 174.2(15) . . . . ?
C12B C11 C12 C13 -172(79) . . . . ?
C4 C5 C21B C22B 81.0(15) . . . . ?
C6 C5 C21B C22B -107.2(13) . . . . ?
C21 C5 C21B C22B -43(5) . . . . ?
C4 C5 C21B C26B -98.2(10) . . . . ?
C6 C5 C21B C26B 73.7(13) . . . . ?
C21 C5 C21B C26B 137(7) . . . . ?
C26B C21B C22B C23B 0.0 . . . . ?
C5 C21B C22B C23B -179.2(17) . . . . ?
C21B C22B C23B C24B 0.0 . . . . ?
C22B C23B C24B C25B 0.0 . . . . ?
C23B C24B C25B C26B 0.0 . . . . ?
C24B C25B C26B C21B 0.0 . . . . ?
C22B C21B C26B C25B 0.0 . . . . ?
C5 C21B C26B C25B 179.1(17) . . . . ?
C9 C10 C27 C28 69.4(6) . . . . ?
C11 C10 C27 C28 -112.9(5) . . . . ?
C9 C10 C27 C32 -111.6(5) . . . . ?
C11 C10 C27 C32 66.1(5) . . . . ?
C32 C27 C28 C29 -0.8(7) . . . . ?
C10 C27 C28 C29 178.2(4) . . . . ?
C27 C28 C29 C30 -0.4(7) . . . . ?
C28 C29 C30 C31 1.3(7) . . . . ?
C29 C30 C31 C32 -1.0(7) . . . . ?
C30 C31 C32 C27 -0.3(7) . . . . ?
C28 C27 C32 C31 1.2(7) . . . . ?
C10 C27 C32 C31 -177.8(4) . . . . ?
C14 C15 C33 C34 73.4(7) . . . . ?
C16 C15 C33 C34 -108.3(6) . . . . ?
C14 C15 C33 C38 -108.2(5) . . . . ?
C16 C15 C33 C38 70.1(6) . . . . ?
C38 C33 C34 C35 0.1(8) . . . . ?
C15 C33 C34 C35 178.6(5) . . . . ?
C33 C34 C35 C36 -1.1(10) . . . . ?
C34 C35 C36 C37 2.5(10) . . . . ?
C35 C36 C37 C38 -2.8(9) . . . . ?
C36 C37 C38 C33 1.9(9) . . . . ?
C34 C33 C38 C37 -0.5(8) . . . . ?
C15 C33 C38 C37 -179.0(5) . . . . ?
C1 C20 C39 C44 -65.8(6) . . . . ?
C19 C20 C39 C44 110.6(5) . . . . ?
C1 C20 C39 C40 113.1(5) . . . . ?
C19 C20 C39 C40 -70.5(6) . . . . ?
C44 C39 C40 C41 1.4(7) . . . . ?
C20 C39 C40 C41 -177.4(4) . . . . ?
C39 C40 C41 C42 -1.0(7) . . . . ?
C40 C41 C42 C43 -0.2(8) . . . . ?
C41 C42 C43 C44 1.0(9) . . . . ?
C42 C43 C44 C39 -0.6(9) . . . . ?
C40 C39 C44 C43 -0.6(8) . . . . ?
C20 C39 C44 C43 178.3(5) . . . . ?
C20 C1 N1 C4 -172.4(5) . . . . ?
N5 C1 N1 C4 6.8(10) . . . . ?
C2 C1 N1 C4 -5(3) . . . . ?
C5 C4 N1 C1 174.5(4) . . . . ?
C3 C4 N1 C1 4(2) . . . . ?
C3B C4 N1 C1 -7.7(11) . . . . ?
C5 C6 N2 C9 170.4(4) . . . . ?
C7 C6 N2 C9 -3.0(5) . . . . ?
C10 C9 N2 C6 -175.2(4) . . . . ?
C8 C9 N2 C6 2.5(5) . . . . ?
C15 C14 N3 C11 179.6(4) . . . . ?
C13 C14 N3 C11 5.5(16) . . . . ?
N7 C14 N3 C11 -6(2) . . . . ?
C10 C11 N3 C14 -179.0(4) . . . . ?
C12 C11 N3 C14 -1.3(7) . . . . ?
C12B C11 N3 C14 -1.1(9) . . . . ?
C15 C16 N4 C19 -178.2(5) . . . . ?
C17 C16 N4 C19 -1.3(5) . . . . ?
C20 C19 N4 C16 -179.8(5) . . . . ?
C18 C19 N4 C16 2.2(5) . . . . ?
